data_7006559
loop_
_publ_author_name
'Sen, Soma'
'Talukder, Pritha'
'Dey, Subrata K.'
'Mitra, Samiran'
'Rosair, Georgina'
'Hughes, David L.'
'Yap, Glenn P. A.'
'Pilet, Guillaume'
'Gramlich, V.'
'Matsushita, T.'

_publ_section_title
;
 Ligating properties of a potentially tetradentate Schiff base
 [(CH3)2NCH2CH2N=CHC6H3(OH)(OMe)] with zinc(II), cadmium(II),
 cobalt(II), cobalt(III) and manganese(III) ions: synthesis and
 structural studies.
;
_journal_issue 14
_journal_name_full 'Dalton transactions (Cambridge, England : 2003)'
_journal_page_first 1758
_journal_page_last 1767
_journal_paper_doi 10.1039/b512053e
_journal_year 2006
_chemical_formula_moiety 'C25 H36 N5 O4 S1 ZN1, C17 H20 N5 O4 S3 Zn2'
_chemical_formula_structural '[Zn(LH)2(NCS)][Zn2(L)(MeCOO)(NCS)3]'
_chemical_formula_sum 'C42 H56 N10 O8 S4 Zn3'
_chemical_formula_weight 1153.32
_chemical_name_common 'Compound 1'
_chemical_name_systematic
;
?
;
_space_group_IT_number 2
_symmetry_cell_setting triclinic
_symmetry_space_group_name_Hall '-P 1'
_symmetry_space_group_name_H-M 'P -1'
_atom_sites_solution_hydrogens geom
_atom_sites_solution_primary direct
_atom_sites_solution_secondary difmap
_audit_creation_method SHELXL-97
_cell_angle_alpha 101.851(2)
_cell_angle_beta 94.654(3)
_cell_angle_gamma 104.704(2)
_cell_formula_units_Z 2
_cell_length_a 10.5391(16)
_cell_length_b 14.630(2)
_cell_length_c 17.946(3)
_cell_measurement_reflns_used 1001
_cell_measurement_temperature 120(2)
_cell_measurement_theta_max 28.12
_cell_measurement_theta_min 2.92
_cell_volume 2593.3(7)
_computing_cell_refinement 'SMART, Bruker (2000)'
_computing_data_collection 'SMART, Bruker (2000)'
_computing_data_reduction 'XPREP, Bruker (2000)'
_computing_molecular_graphics 'SHELXTL, Bruker (2000)'
_computing_publication_material 'SHELXTL, Bruker (2000)'
_computing_structure_refinement 'SHELXL-97 (Sheldrick, 1997)'
_computing_structure_solution 'SHELXS-97 (Sheldrick, 1990)'
_diffrn_ambient_temperature 120(2)
_diffrn_measured_fraction_theta_full 0.902
_diffrn_measured_fraction_theta_max 0.902
_diffrn_measurement_device_type 'CCD area detector'
_diffrn_measurement_method 'phi and omega scans'
_diffrn_radiation_monochromator graphite
_diffrn_radiation_source 'fine-focus sealed tube'
_diffrn_radiation_type MoK\a
_diffrn_radiation_wavelength 0.71073
_diffrn_reflns_av_R_equivalents 0.0193
_diffrn_reflns_av_sigmaI/netI 0.0279
_diffrn_reflns_limit_h_max 13
_diffrn_reflns_limit_h_min -13
_diffrn_reflns_limit_k_max 18
_diffrn_reflns_limit_k_min -19
_diffrn_reflns_limit_l_max 22
_diffrn_reflns_limit_l_min -23
_diffrn_reflns_number 26646
_diffrn_reflns_theta_full 28.27
_diffrn_reflns_theta_max 28.27
_diffrn_reflns_theta_min 1.66
_diffrn_standards_decay_% <1
_exptl_absorpt_coefficient_mu 1.595
_exptl_absorpt_correction_T_max 0.8568
_exptl_absorpt_correction_T_min 0.7622
_exptl_absorpt_correction_type multi-scan
_exptl_absorpt_process_details 'SADABS, Bruker (2000)'
_exptl_crystal_colour colourless
_exptl_crystal_density_diffrn 1.477
_exptl_crystal_density_method 'not measured'
_exptl_crystal_description block
_exptl_crystal_F_000 1192
_exptl_crystal_size_max 0.18
_exptl_crystal_size_mid 0.12
_exptl_crystal_size_min 0.10
_refine_diff_density_max 0.706
_refine_diff_density_min -0.286
_refine_diff_density_rms 0.079
_refine_ls_extinction_method none
_refine_ls_goodness_of_fit_ref 1.054
_refine_ls_hydrogen_treatment constr
_refine_ls_matrix_type full
_refine_ls_number_parameters 620
_refine_ls_number_reflns 11584
_refine_ls_number_restraints 0
_refine_ls_restrained_S_all 1.054
_refine_ls_R_factor_all 0.0415
_refine_ls_R_factor_gt 0.0379
_refine_ls_shift/su_max 0.001
_refine_ls_shift/su_mean 0.000
_refine_ls_structure_factor_coef Fsqd
_refine_ls_weighting_details 'calc w=1/[\s^2^(Fo^2^)+(0.0600P)^2^+1.5665P] where P=(Fo^2^+2Fc^2^)/3'
_refine_ls_weighting_scheme calc
_refine_ls_wR_factor_gt 0.1005
_refine_ls_wR_factor_ref 0.1031
_reflns_number_gt 10690
_reflns_number_total 11584
_reflns_threshold_expression >2sigma(I)
_cod_data_source_file b512053e.txt
_cod_data_source_block samm003
_cod_depositor_comments
;
The following automatic conversions were performed:
'_symmetry_cell_setting' value 'Triclinic' changed to 'triclinic'
according to '/home/saulius/struct/CIF-dictionaries/cif_core.dic'
dictionary named 'cif_core.dic' version 2.4.1 from 2010-06-29.

Automatic conversion script
Id: cif_fix_enum 1527 2010-12-29 10:47:43Z saulius 
;
_cod_original_cell_volume 2593.2(7)
_cod_original_sg_symbol_H-M P-1
_cod_database_code 7006559

loop_
_symmetry_equiv_pos_as_xyz
'x, y, z'
'-x, -y, -z'

loop_
_atom_site_label
_atom_site_type_symbol
_atom_site_fract_x
_atom_site_fract_y
_atom_site_fract_z
_atom_site_U_iso_or_equiv
_atom_site_adp_type
_atom_site_occupancy
_atom_site_symmetry_multiplicity
_atom_site_calc_flag
_atom_site_refinement_flags
_atom_site_disorder_assembly
_atom_site_disorder_group
Zn1 Zn 0.42433(2) 0.190133(18) 0.411941(15) 0.01789(7) Uani 1 1 d . . .
Zn2 Zn 0.18098(3) 0.556626(19) 0.172950(15) 0.02060(7) Uani 1 1 d . . .
Zn3 Zn 0.32951(3) 0.723687(19) 0.072387(15) 0.02018(7) Uani 1 1 d . . .
N1 N 0.49168(18) 0.06823(14) 0.36766(11) 0.0200(4) Uani 1 1 d . . .
N2 N 0.4336(2) 0.09070(14) 0.20610(11) 0.0207(4) Uani 1 1 d . . .
H1 H 0.377(3) 0.099(2) 0.2338(17) 0.025 Uiso 1 1 d . . .
N3 N 0.3413(2) 0.30290(14) 0.45580(12) 0.0244(4) Uani 1 1 d . . .
N4 N 0.3699(2) 0.27374(15) 0.61479(12) 0.0246(4) Uani 1 1 d . . .
H2 H 0.343(3) 0.219(2) 0.5797(18) 0.030 Uiso 1 1 d . . .
N5 N 0.6045(2) 0.28570(15) 0.42159(13) 0.0277(4) Uani 1 1 d . . .
N6 N 0.0327(2) 0.44300(16) 0.10332(13) 0.0265(4) Uani 1 1 d . . .
N7 N 0.0567(2) 0.51765(16) 0.26114(12) 0.0273(4) Uani 1 1 d . . .
N8 N 0.3101(2) 0.79311(16) -0.00932(12) 0.0280(4) Uani 1 1 d . . .
N9 N 0.5007(2) 0.78261(15) 0.13761(13) 0.0278(4) Uani 1 1 d . . .
N10 N 0.3326(2) 0.50828(15) 0.20481(12) 0.0259(4) Uani 1 1 d . . .
O1 O 0.35713(16) 0.12605(11) 0.49577(9) 0.0211(3) Uani 1 1 d . . .
O2 O 0.17340(17) 0.06746(13) 0.57975(10) 0.0293(4) Uani 1 1 d . . .
O3 O 0.29742(16) 0.15442(12) 0.31581(9) 0.0231(3) Uani 1 1 d . . .
O4 O 0.13819(17) 0.05850(14) 0.18865(10) 0.0308(4) Uani 1 1 d . . .
O5 O 0.23318(16) 0.58773(11) 0.06951(9) 0.0214(3) Uani 1 1 d . . .
O6 O 0.42892(17) 0.62571(12) -0.00769(10) 0.0259(4) Uani 1 1 d . . .
O7 O 0.19837(17) 0.77810(12) 0.13198(10) 0.0269(4) Uani 1 1 d . . .
O8 O 0.20510(18) 0.69607(12) 0.22397(10) 0.0262(4) Uani 1 1 d . . .
S1 S 0.83200(6) 0.44156(5) 0.44788(4) 0.03284(15) Uani 1 1 d . . .
S2 S 0.49700(10) 0.42096(6) 0.27744(4) 0.0485(2) Uani 1 1 d . . .
S3 S 0.76093(7) 0.88988(5) 0.19474(4) 0.03368(15) Uani 1 1 d . . .
S5 S 0.29464(7) 0.96064(5) -0.05612(4) 0.03084(14) Uani 1 1 d . . .
C1 C 0.3097(2) 0.03153(16) 0.48733(12) 0.0178(4) Uani 1 1 d . . .
C2 C 0.2120(2) -0.00382(17) 0.53235(13) 0.0221(5) Uani 1 1 d . . .
C3 C 0.1602(2) -0.10213(19) 0.52656(15) 0.0281(5) Uani 1 1 d . . .
H3A H 0.0941 -0.1237 0.5569 0.034 Uiso 1 1 calc R . .
C4 C 0.2044(3) -0.16976(18) 0.47653(17) 0.0323(6) Uani 1 1 d . . .
H4A H 0.1698 -0.2373 0.4734 0.039 Uiso 1 1 calc R . .
C5 C 0.2980(3) -0.13831(18) 0.43193(16) 0.0294(5) Uani 1 1 d . . .
H5A H 0.3281 -0.1846 0.3979 0.035 Uiso 1 1 calc R . .
C6 C 0.3508(2) -0.03828(16) 0.43553(14) 0.0215(4) Uani 1 1 d . . .
C7 C 0.4470(2) -0.01383(17) 0.38391(14) 0.0240(5) Uani 1 1 d . . .
H7A H 0.4806 -0.0650 0.3595 0.029 Uiso 1 1 calc R . .
C8 C 0.0609(3) 0.0347(2) 0.61755(17) 0.0366(6) Uani 1 1 d . . .
H8A H 0.0365 0.0911 0.6459 0.055 Uiso 1 1 calc R . .
H8B H 0.0835 -0.0028 0.6535 0.055 Uiso 1 1 calc R . .
H8C H -0.0139 -0.0064 0.5791 0.055 Uiso 1 1 calc R . .
C9 C 0.5915(2) 0.0742(2) 0.31447(14) 0.0265(5) Uani 1 1 d . . .
H9A H 0.5914 0.0076 0.2885 0.032 Uiso 1 1 calc R . .
H9B H 0.6803 0.1071 0.3444 0.032 Uiso 1 1 calc R . .
C10 C 0.5660(2) 0.12980(19) 0.25300(15) 0.0276(5) Uani 1 1 d . . .
H10A H 0.5770 0.1985 0.2790 0.033 Uiso 1 1 calc R . .
H10B H 0.6341 0.1288 0.2182 0.033 Uiso 1 1 calc R . .
C11 C 0.4221(3) 0.15021(19) 0.14862(15) 0.0297(5) Uani 1 1 d . . .
H11A H 0.3350 0.1237 0.1169 0.044 Uiso 1 1 calc R . .
H11B H 0.4915 0.1483 0.1157 0.044 Uiso 1 1 calc R . .
H11C H 0.4321 0.2176 0.1756 0.044 Uiso 1 1 calc R . .
C12 C 0.4029(3) -0.01362(18) 0.16741(16) 0.0307(5) Uani 1 1 d . . .
H12A H 0.4067 -0.0517 0.2061 0.046 Uiso 1 1 calc R . .
H12B H 0.4679 -0.0231 0.1326 0.046 Uiso 1 1 calc R . .
H12C H 0.3139 -0.0351 0.1379 0.046 Uiso 1 1 calc R . .
C13 C 0.1817(2) 0.17275(17) 0.30736(14) 0.0223(5) Uani 1 1 d . . .
C14 C 0.0908(2) 0.12169(18) 0.23932(14) 0.0249(5) Uani 1 1 d . . .
C15 C -0.0329(2) 0.13602(19) 0.22728(17) 0.0315(6) Uani 1 1 d . . .
H15A H -0.0919 0.1008 0.1817 0.038 Uiso 1 1 calc R . .
C16 C -0.0713(3) 0.2029(2) 0.28267(19) 0.0362(6) Uani 1 1 d . . .
H16A H -0.1572 0.2118 0.2750 0.043 Uiso 1 1 calc R . .
C17 C 0.0139(3) 0.25500(19) 0.34716(17) 0.0306(6) Uani 1 1 d . . .
H17A H -0.0125 0.3010 0.3837 0.037 Uiso 1 1 calc R . .
C18 C 0.1414(2) 0.24158(18) 0.36061(15) 0.0244(5) Uani 1 1 d . . .
C19 C 0.2273(3) 0.30679(18) 0.42775(15) 0.0273(5) Uani 1 1 d . . .
H19A H 0.1959 0.3582 0.4540 0.033 Uiso 1 1 calc R . .
C20 C 0.0595(3) 0.0158(3) 0.11436(17) 0.0427(7) Uani 1 1 d . . .
H20A H 0.1034 -0.0265 0.0829 0.064 Uiso 1 1 calc R . .
H20B H 0.0498 0.0674 0.0890 0.064 Uiso 1 1 calc R . .
H20C H -0.0281 -0.0225 0.1206 0.064 Uiso 1 1 calc R . .
C21 C 0.4143(3) 0.38238(17) 0.52116(15) 0.0294(5) Uani 1 1 d . . .
H21A H 0.3541 0.4207 0.5411 0.035 Uiso 1 1 calc R . .
H21B H 0.4876 0.4261 0.5034 0.035 Uiso 1 1 calc R . .
C22 C 0.4707(3) 0.34486(17) 0.58538(14) 0.0259(5) Uani 1 1 d . . .
H22A H 0.5386 0.3134 0.5666 0.031 Uiso 1 1 calc R . .
H22B H 0.5155 0.4009 0.6286 0.031 Uiso 1 1 calc R . .
C23 C 0.4333(3) 0.2529(2) 0.68419(15) 0.0319(6) Uani 1 1 d . . .
H23A H 0.3733 0.1975 0.6976 0.048 Uiso 1 1 calc R . .
H23B H 0.4523 0.3100 0.7272 0.048 Uiso 1 1 calc R . .
H23C H 0.5162 0.2374 0.6734 0.048 Uiso 1 1 calc R . .
C24 C 0.2518(3) 0.3075(2) 0.63312(17) 0.0358(6) Uani 1 1 d . . .
H24A H 0.1963 0.2629 0.6592 0.054 Uiso 1 1 calc R . .
H24B H 0.2006 0.3088 0.5854 0.054 Uiso 1 1 calc R . .
H24C H 0.2805 0.3729 0.6668 0.054 Uiso 1 1 calc R . .
C25 C 0.6985(2) 0.35091(17) 0.43197(13) 0.0212(4) Uani 1 1 d . . .
C26 C 0.2408(2) 0.51635(16) 0.01176(13) 0.0209(4) Uani 1 1 d . . .
C27 C 0.1481(2) 0.42375(17) -0.00772(14) 0.0238(5) Uani 1 1 d . . .
C28 C 0.1603(3) 0.35379(19) -0.07197(15) 0.0294(5) Uani 1 1 d . . .
H28A H 0.0970 0.2918 -0.0859 0.035 Uiso 1 1 calc R . .
C29 C 0.2623(3) 0.37379(19) -0.11458(15) 0.0312(6) Uani 1 1 d . . .
H29A H 0.2689 0.3258 -0.1575 0.037 Uiso 1 1 calc R . .
C30 C 0.3560(3) 0.46448(18) -0.09485(14) 0.0274(5) Uani 1 1 d . . .
H30A H 0.4271 0.4783 -0.1238 0.033 Uiso 1 1 calc R . .
C31 C 0.3445(2) 0.53366(17) -0.03296(14) 0.0229(5) Uani 1 1 d . . .
C32 C 0.0412(2) 0.39531(18) 0.03652(15) 0.0271(5) Uani 1 1 d . . .
H32A H -0.0270 0.3372 0.0143 0.033 Uiso 1 1 calc R . .
C33 C 0.5354(3) 0.65533(19) -0.05008(16) 0.0292(5) Uani 1 1 d . . .
H33A H 0.5950 0.6138 -0.0488 0.044 Uiso 1 1 calc R . .
H33B H 0.5847 0.7231 -0.0269 0.044 Uiso 1 1 calc R . .
H33C H 0.4994 0.6493 -0.1035 0.044 Uiso 1 1 calc R . .
C34 C -0.0763(3) 0.4036(2) 0.14368(17) 0.0366(6) Uani 1 1 d . . .
H34A H -0.1178 0.3339 0.1194 0.044 Uiso 1 1 calc R . .
H34B H -0.1447 0.4388 0.1412 0.044 Uiso 1 1 calc R . .
C35 C -0.0194(3) 0.41587(19) 0.22706(16) 0.0310(6) Uani 1 1 d . . .
H35A H -0.0925 0.3965 0.2570 0.037 Uiso 1 1 calc R . .
H35B H 0.0390 0.3729 0.2295 0.037 Uiso 1 1 calc R . .
C36 C 0.1361(3) 0.5238(2) 0.33467(16) 0.0380(6) Uani 1 1 d . . .
H36A H 0.0767 0.5040 0.3713 0.057 Uiso 1 1 calc R . .
H36B H 0.1905 0.5909 0.3556 0.057 Uiso 1 1 calc R . .
H36C H 0.1937 0.4807 0.3259 0.057 Uiso 1 1 calc R . .
C37 C -0.0341(3) 0.5790(2) 0.27797(19) 0.0411(7) Uani 1 1 d . . .
H37A H -0.0989 0.5504 0.3088 0.062 Uiso 1 1 calc R . .
H37B H -0.0804 0.5829 0.2296 0.062 Uiso 1 1 calc R . .
H37C H 0.0168 0.6444 0.3066 0.062 Uiso 1 1 calc R . .
C38 C 0.3995(3) 0.47039(17) 0.23420(14) 0.0256(5) Uani 1 1 d . . .
C39 C 0.6095(2) 0.82752(17) 0.15990(13) 0.0231(5) Uani 1 1 d . . .
C40 C 0.3034(2) 0.86312(18) -0.02818(13) 0.0223(5) Uani 1 1 d . . .
C41 C 0.1758(2) 0.76255(17) 0.19665(14) 0.0234(5) Uani 1 1 d . . .
C42 C 0.1085(3) 0.8283(2) 0.24493(16) 0.0319(6) Uani 1 1 d . . .
H42A H 0.1434 0.8950 0.2394 0.048 Uiso 1 1 calc R . .
H42B H 0.1258 0.8265 0.2990 0.048 Uiso 1 1 calc R . .
H42C H 0.0128 0.8061 0.2277 0.048 Uiso 1 1 calc R . .

loop_
_atom_site_aniso_label
_atom_site_aniso_U_11
_atom_site_aniso_U_22
_atom_site_aniso_U_33
_atom_site_aniso_U_23
_atom_site_aniso_U_13
_atom_site_aniso_U_12
Zn1 0.01970(13) 0.01721(13) 0.01712(13) 0.00459(10) 0.00324(10) 0.00508(10)
Zn2 0.02214(14) 0.02086(13) 0.02038(14) 0.00645(10) 0.00486(10) 0.00688(10)
Zn3 0.02279(14) 0.01846(13) 0.02001(14) 0.00464(10) 0.00447(10) 0.00642(10)
N1 0.0178(9) 0.0245(10) 0.0187(9) 0.0042(8) 0.0029(7) 0.0082(7)
N2 0.0233(10) 0.0203(9) 0.0186(10) 0.0047(8) 0.0076(8) 0.0048(7)
N3 0.0352(11) 0.0180(9) 0.0227(10) 0.0067(8) 0.0064(8) 0.0099(8)
N4 0.0322(11) 0.0202(10) 0.0210(10) 0.0015(8) 0.0073(8) 0.0080(8)
N5 0.0256(10) 0.0252(10) 0.0296(11) 0.0067(9) 0.0018(8) 0.0027(8)
N6 0.0214(10) 0.0297(11) 0.0296(11) 0.0120(9) 0.0022(8) 0.0053(8)
N7 0.0294(11) 0.0318(11) 0.0259(11) 0.0121(9) 0.0078(8) 0.0121(9)
N8 0.0342(11) 0.0294(11) 0.0235(11) 0.0084(9) 0.0054(9) 0.0121(9)
N9 0.0276(11) 0.0264(10) 0.0273(11) 0.0018(9) -0.0012(8) 0.0088(9)
N10 0.0253(10) 0.0274(10) 0.0266(11) 0.0068(9) 0.0043(8) 0.0099(8)
O1 0.0288(8) 0.0156(7) 0.0194(8) 0.0034(6) 0.0080(6) 0.0061(6)
O2 0.0307(9) 0.0325(9) 0.0264(9) 0.0089(8) 0.0131(7) 0.0073(7)
O3 0.0220(8) 0.0292(9) 0.0195(8) 0.0034(7) 0.0020(6) 0.0115(7)
O4 0.0237(8) 0.0395(10) 0.0234(9) 0.0023(8) -0.0023(7) 0.0043(7)
O5 0.0263(8) 0.0177(7) 0.0199(8) 0.0031(6) 0.0061(6) 0.0057(6)
O6 0.0290(9) 0.0228(8) 0.0265(9) 0.0048(7) 0.0113(7) 0.0066(7)
O7 0.0341(9) 0.0250(9) 0.0281(9) 0.0091(7) 0.0130(7) 0.0144(7)
O8 0.0375(10) 0.0221(8) 0.0218(8) 0.0046(7) 0.0084(7) 0.0125(7)
S1 0.0252(3) 0.0250(3) 0.0426(4) 0.0019(3) 0.0098(3) 0.0002(2)
S2 0.0790(6) 0.0394(4) 0.0310(4) -0.0040(3) -0.0137(4) 0.0399(4)
S3 0.0290(3) 0.0297(3) 0.0364(4) 0.0066(3) 0.0015(3) -0.0005(3)
S5 0.0331(3) 0.0339(3) 0.0310(3) 0.0159(3) 0.0032(3) 0.0128(3)
C1 0.0195(10) 0.0188(10) 0.0162(10) 0.0060(8) 0.0022(8) 0.0055(8)
C2 0.0223(11) 0.0253(11) 0.0187(11) 0.0074(9) -0.0008(8) 0.0059(9)
C3 0.0231(11) 0.0317(13) 0.0290(13) 0.0145(11) 0.0000(10) 0.0019(10)
C4 0.0350(14) 0.0206(12) 0.0410(15) 0.0133(11) 0.0005(11) 0.0040(10)
C5 0.0317(13) 0.0195(11) 0.0378(15) 0.0057(10) 0.0058(11) 0.0089(10)
C6 0.0228(11) 0.0170(10) 0.0246(12) 0.0048(9) 0.0004(9) 0.0066(8)
C7 0.0243(11) 0.0221(11) 0.0256(12) 0.0011(9) 0.0019(9) 0.0109(9)
C8 0.0278(13) 0.0538(18) 0.0293(14) 0.0116(13) 0.0126(11) 0.0092(12)
C9 0.0215(11) 0.0366(13) 0.0230(12) 0.0064(10) 0.0061(9) 0.0103(10)
C10 0.0246(12) 0.0317(13) 0.0234(12) 0.0047(10) 0.0049(9) 0.0033(10)
C11 0.0350(13) 0.0292(13) 0.0268(13) 0.0104(11) 0.0069(10) 0.0088(10)
C12 0.0371(14) 0.0218(12) 0.0302(14) 0.0021(10) 0.0060(11) 0.0054(10)
C13 0.0209(10) 0.0247(11) 0.0259(12) 0.0144(10) 0.0055(9) 0.0070(9)
C14 0.0221(11) 0.0265(12) 0.0271(12) 0.0123(10) 0.0033(9) 0.0036(9)
C15 0.0195(11) 0.0310(13) 0.0437(16) 0.0201(12) -0.0014(10) -0.0006(10)
C16 0.0196(12) 0.0361(14) 0.061(2) 0.0256(14) 0.0083(12) 0.0100(10)
C17 0.0280(13) 0.0284(13) 0.0445(16) 0.0178(12) 0.0130(11) 0.0142(10)
C18 0.0249(11) 0.0261(12) 0.0299(13) 0.0158(10) 0.0091(9) 0.0118(9)
C19 0.0389(14) 0.0225(11) 0.0295(13) 0.0125(10) 0.0134(11) 0.0167(10)
C20 0.0245(13) 0.063(2) 0.0275(14) 0.0009(14) -0.0018(11) -0.0017(13)
C21 0.0435(15) 0.0166(11) 0.0284(13) 0.0034(10) 0.0069(11) 0.0100(10)
C22 0.0327(13) 0.0200(11) 0.0225(12) 0.0011(9) 0.0066(10) 0.0050(9)
C23 0.0443(15) 0.0302(13) 0.0227(13) 0.0069(10) 0.0057(11) 0.0120(11)
C24 0.0355(14) 0.0391(15) 0.0355(15) 0.0043(12) 0.0120(12) 0.0164(12)
C25 0.0240(11) 0.0228(11) 0.0181(11) 0.0035(9) 0.0060(8) 0.0086(9)
C26 0.0244(11) 0.0209(11) 0.0202(11) 0.0056(9) 0.0017(9) 0.0111(9)
C27 0.0255(11) 0.0230(11) 0.0230(12) 0.0046(9) -0.0025(9) 0.0091(9)
C28 0.0333(13) 0.0233(12) 0.0279(13) 0.0011(10) -0.0050(10) 0.0081(10)
C29 0.0450(15) 0.0258(12) 0.0236(13) -0.0005(10) 0.0013(11) 0.0172(11)
C30 0.0357(13) 0.0293(13) 0.0233(12) 0.0070(10) 0.0071(10) 0.0182(11)
C31 0.0289(12) 0.0212(11) 0.0219(11) 0.0061(9) 0.0030(9) 0.0122(9)
C32 0.0232(11) 0.0233(12) 0.0325(14) 0.0087(10) -0.0044(10) 0.0031(9)
C33 0.0311(13) 0.0318(13) 0.0293(13) 0.0102(11) 0.0141(10) 0.0112(10)
C34 0.0252(13) 0.0417(16) 0.0394(16) 0.0135(13) 0.0047(11) -0.0003(11)
C35 0.0307(13) 0.0314(13) 0.0341(14) 0.0165(11) 0.0112(11) 0.0050(10)
C36 0.0366(15) 0.0527(18) 0.0264(14) 0.0165(13) 0.0077(11) 0.0088(13)
C37 0.0410(16) 0.0464(17) 0.0509(19) 0.0224(15) 0.0270(14) 0.0237(14)
C38 0.0333(13) 0.0219(11) 0.0195(11) -0.0018(9) 0.0037(9) 0.0093(10)
C39 0.0342(13) 0.0208(11) 0.0173(11) 0.0047(9) 0.0048(9) 0.0124(10)
C40 0.0209(11) 0.0319(12) 0.0141(10) 0.0050(9) 0.0030(8) 0.0072(9)
C41 0.0241(11) 0.0220(11) 0.0238(12) 0.0032(9) 0.0061(9) 0.0064(9)
C42 0.0383(14) 0.0309(13) 0.0319(14) 0.0064(11) 0.0124(11) 0.0175(11)

loop_
_atom_type_symbol
_atom_type_description
_atom_type_scat_dispersion_real
_atom_type_scat_dispersion_imag
_atom_type_scat_source
C C 0.0033 0.0016 'International Tables Vol C Tables 4.2.6.8 and 6.1.1.4'
H H 0.0000 0.0000 'International Tables Vol C Tables 4.2.6.8 and 6.1.1.4'
N N 0.0061 0.0033 'International Tables Vol C Tables 4.2.6.8 and 6.1.1.4'
O O 0.0106 0.0060 'International Tables Vol C Tables 4.2.6.8 and 6.1.1.4'
Zn Zn 0.2839 1.4301 'International Tables Vol C Tables 4.2.6.8 and 6.1.1.4'
S S 0.1246 0.1234 'International Tables Vol C Tables 4.2.6.8 and 6.1.1.4'

loop_
_geom_angle_atom_site_label_1
_geom_angle_atom_site_label_2
_geom_angle_atom_site_label_3
_geom_angle
_geom_angle_site_symmetry_1
_geom_angle_site_symmetry_3
_geom_angle_publ_flag
O3 Zn1 O1 114.80(7) . . ?
O3 Zn1 N5 120.62(8) . . ?
O1 Zn1 N5 124.58(8) . . ?
O3 Zn1 N3 89.63(7) . . ?
O1 Zn1 N3 88.11(7) . . ?
N5 Zn1 N3 91.32(9) . . ?
O3 Zn1 N1 88.11(7) . . ?
O1 Zn1 N1 88.82(7) . . ?
N5 Zn1 N1 93.63(8) . . ?
N3 Zn1 N1 175.04(8) . . ?
N10 Zn2 O8 112.62(8) . . ?
N10 Zn2 N6 109.77(8) . . ?
O8 Zn2 N6 137.28(8) . . ?
N10 Zn2 O5 99.67(8) . . ?
O8 Zn2 O5 93.53(7) . . ?
N6 Zn2 O5 84.41(7) . . ?
N10 Zn2 N7 98.31(8) . . ?
O8 Zn2 N7 87.71(8) . . ?
N6 Zn2 N7 81.18(8) . . ?
O5 Zn2 N7 159.93(7) . . ?
N9 Zn3 N8 110.98(9) . . ?
N9 Zn3 O5 119.13(8) . . ?
N8 Zn3 O5 125.89(8) . . ?
N9 Zn3 O7 104.91(8) . . ?
N8 Zn3 O7 92.98(8) . . ?
O5 Zn3 O7 92.86(7) . . ?
N9 Zn3 O6 88.63(8) . . ?
N8 Zn3 O6 89.24(8) . . ?
O5 Zn3 O6 73.47(6) . . ?
O7 Zn3 O6 164.40(7) . . ?
C7 N1 C9 116.8(2) . . ?
C7 N1 Zn1 122.35(16) . . ?
C9 N1 Zn1 120.81(15) . . ?
C10 N2 C12 113.5(2) . . ?
C10 N2 C11 109.37(19) . . ?
C12 N2 C11 110.7(2) . . ?
C10 N2 H1 109(2) . . ?
C12 N2 H1 109(2) . . ?
C11 N2 H1 105(2) . . ?
C19 N3 C21 116.9(2) . . ?
C19 N3 Zn1 122.93(17) . . ?
C21 N3 Zn1 120.16(16) . . ?
C24 N4 C23 109.8(2) . . ?
C24 N4 C22 113.4(2) . . ?
C23 N4 C22 109.3(2) . . ?
C24 N4 H2 107.9(19) . . ?
C23 N4 H2 108(2) . . ?
C22 N4 H2 109(2) . . ?
C25 N5 Zn1 169.6(2) . . ?
C32 N6 C34 119.2(2) . . ?
C32 N6 Zn2 125.77(17) . . ?
C34 N6 Zn2 113.54(17) . . ?
C35 N7 C37 110.3(2) . . ?
C35 N7 C36 109.7(2) . . ?
C37 N7 C36 107.5(2) . . ?
C35 N7 Zn2 103.71(15) . . ?
C37 N7 Zn2 113.06(16) . . ?
C36 N7 Zn2 112.55(16) . . ?
C40 N8 Zn3 150.4(2) . . ?
C39 N9 Zn3 162.1(2) . . ?
C38 N10 Zn2 163.4(2) . . ?
C1 O1 Zn1 124.55(14) . . ?
C2 O2 C8 116.0(2) . . ?
C13 O3 Zn1 127.01(15) . . ?
C14 O4 C20 116.5(2) . . ?
C26 O5 Zn3 119.52(14) . . ?
C26 O5 Zn2 119.89(14) . . ?
Zn3 O5 Zn2 117.08(8) . . ?
C31 O6 C33 118.51(19) . . ?
C31 O6 Zn3 109.99(13) . . ?
C33 O6 Zn3 127.88(15) . . ?
C41 O7 Zn3 122.35(15) . . ?
C41 O8 Zn2 129.45(16) . . ?
O1 C1 C6 123.7(2) . . ?
O1 C1 C2 119.2(2) . . ?
C6 C1 C2 117.1(2) . . ?
O2 C2 C3 124.1(2) . . ?
O2 C2 C1 114.3(2) . . ?
C3 C2 C1 121.6(2) . . ?
C2 C3 C4 120.4(2) . . ?
C2 C3 H3A 119.8 . . ?
C4 C3 H3A 119.8 . . ?
C5 C4 C3 119.6(2) . . ?
C5 C4 H4A 120.2 . . ?
C3 C4 H4A 120.2 . . ?
C4 C5 C6 121.2(2) . . ?
C4 C5 H5A 119.4 . . ?
C6 C5 H5A 119.4 . . ?
C5 C6 C1 120.0(2) . . ?
C5 C6 C7 116.2(2) . . ?
C1 C6 C7 123.7(2) . . ?
N1 C7 C6 127.6(2) . . ?
N1 C7 H7A 116.2 . . ?
C6 C7 H7A 116.2 . . ?
O2 C8 H8A 109.5 . . ?
O2 C8 H8B 109.5 . . ?
H8A C8 H8B 109.5 . . ?
O2 C8 H8C 109.5 . . ?
H8A C8 H8C 109.5 . . ?
H8B C8 H8C 109.5 . . ?
N1 C9 C10 112.84(19) . . ?
N1 C9 H9A 109.0 . . ?
C10 C9 H9A 109.0 . . ?
N1 C9 H9B 109.0 . . ?
C10 C9 H9B 109.0 . . ?
H9A C9 H9B 107.8 . . ?
N2 C10 C9 114.7(2) . . ?
N2 C10 H10A 108.6 . . ?
C9 C10 H10A 108.6 . . ?
N2 C10 H10B 108.6 . . ?
C9 C10 H10B 108.6 . . ?
H10A C10 H10B 107.6 . . ?
N2 C11 H11A 109.5 . . ?
N2 C11 H11B 109.5 . . ?
H11A C11 H11B 109.5 . . ?
N2 C11 H11C 109.5 . . ?
H11A C11 H11C 109.5 . . ?
H11B C11 H11C 109.5 . . ?
N2 C12 H12A 109.5 . . ?
N2 C12 H12B 109.5 . . ?
H12A C12 H12B 109.5 . . ?
N2 C12 H12C 109.5 . . ?
H12A C12 H12C 109.5 . . ?
H12B C12 H12C 109.5 . . ?
O3 C13 C18 124.4(2) . . ?
O3 C13 C14 118.5(2) . . ?
C18 C13 C14 117.0(2) . . ?
O4 C14 C15 124.3(2) . . ?
O4 C14 C13 114.0(2) . . ?
C15 C14 C13 121.7(2) . . ?
C14 C15 C16 119.8(3) . . ?
C14 C15 H15A 120.1 . . ?
C16 C15 H15A 120.1 . . ?
C17 C16 C15 120.3(2) . . ?
C17 C16 H16A 119.8 . . ?
C15 C16 H16A 119.8 . . ?
C16 C17 C18 120.8(3) . . ?
C16 C17 H17A 119.6 . . ?
C18 C17 H17A 119.6 . . ?
C13 C18 C17 120.3(2) . . ?
C13 C18 C19 123.7(2) . . ?
C17 C18 C19 115.8(2) . . ?
N3 C19 C18 127.2(2) . . ?
N3 C19 H19A 116.4 . . ?
C18 C19 H19A 116.4 . . ?
O4 C20 H20A 109.5 . . ?
O4 C20 H20B 109.5 . . ?
H20A C20 H20B 109.5 . . ?
O4 C20 H20C 109.5 . . ?
H20A C20 H20C 109.5 . . ?
H20B C20 H20C 109.5 . . ?
N3 C21 C22 111.93(19) . . ?
N3 C21 H21A 109.2 . . ?
C22 C21 H21A 109.2 . . ?
N3 C21 H21B 109.2 . . ?
C22 C21 H21B 109.2 . . ?
H21A C21 H21B 107.9 . . ?
N4 C22 C21 114.4(2) . . ?
N4 C22 H22A 108.7 . . ?
C21 C22 H22A 108.7 . . ?
N4 C22 H22B 108.7 . . ?
C21 C22 H22B 108.7 . . ?
H22A C22 H22B 107.6 . . ?
N4 C23 H23A 109.5 . . ?
N4 C23 H23B 109.5 . . ?
H23A C23 H23B 109.5 . . ?
N4 C23 H23C 109.5 . . ?
H23A C23 H23C 109.5 . . ?
H23B C23 H23C 109.5 . . ?
N4 C24 H24A 109.5 . . ?
N4 C24 H24B 109.5 . . ?
H24A C24 H24B 109.5 . . ?
N4 C24 H24C 109.5 . . ?
H24A C24 H24C 109.5 . . ?
H24B C24 H24C 109.5 . . ?
N5 C25 S1 178.8(2) . . ?
O5 C26 C27 123.0(2) . . ?
O5 C26 C31 119.2(2) . . ?
C27 C26 C31 117.9(2) . . ?
C26 C27 C28 119.2(2) . . ?
C26 C27 C32 123.0(2) . . ?
C28 C27 C32 117.8(2) . . ?
C29 C28 C27 121.2(2) . . ?
C29 C28 H28A 119.4 . . ?
C27 C28 H28A 119.4 . . ?
C28 C29 C30 120.1(2) . . ?
C28 C29 H29A 120.0 . . ?
C30 C29 H29A 120.0 . . ?
C31 C30 C29 119.4(2) . . ?
C31 C30 H30A 120.3 . . ?
C29 C30 H30A 120.3 . . ?
O6 C31 C30 125.4(2) . . ?
O6 C31 C26 112.3(2) . . ?
C30 C31 C26 122.3(2) . . ?
N6 C32 C27 124.6(2) . . ?
N6 C32 H32A 117.7 . . ?
C27 C32 H32A 117.7 . . ?
O6 C33 H33A 109.5 . . ?
O6 C33 H33B 109.5 . . ?
H33A C33 H33B 109.5 . . ?
O6 C33 H33C 109.5 . . ?
H33A C33 H33C 109.5 . . ?
H33B C33 H33C 109.5 . . ?
N6 C34 C35 107.9(2) . . ?
N6 C34 H34A 110.1 . . ?
C35 C34 H34A 110.1 . . ?
N6 C34 H34B 110.1 . . ?
C35 C34 H34B 110.1 . . ?
H34A C34 H34B 108.4 . . ?
N7 C35 C34 110.7(2) . . ?
N7 C35 H35A 109.5 . . ?
C34 C35 H35A 109.5 . . ?
N7 C35 H35B 109.5 . . ?
C34 C35 H35B 109.5 . . ?
H35A C35 H35B 108.1 . . ?
N7 C36 H36A 109.5 . . ?
N7 C36 H36B 109.5 . . ?
H36A C36 H36B 109.5 . . ?
N7 C36 H36C 109.5 . . ?
H36A C36 H36C 109.5 . . ?
H36B C36 H36C 109.5 . . ?
N7 C37 H37A 109.5 . . ?
N7 C37 H37B 109.5 . . ?
H37A C37 H37B 109.5 . . ?
N7 C37 H37C 109.5 . . ?
H37A C37 H37C 109.5 . . ?
H37B C37 H37C 109.5 . . ?
N10 C38 S2 177.9(2) . . ?
N9 C39 S3 177.6(2) . . ?
N8 C40 S5 179.0(2) . . ?
O7 C41 O8 124.9(2) . . ?
O7 C41 C42 117.2(2) . . ?
O8 C41 C42 118.0(2) . . ?
C41 C42 H42A 109.5 . . ?
C41 C42 H42B 109.5 . . ?
H42A C42 H42B 109.5 . . ?
C41 C42 H42C 109.5 . . ?
H42A C42 H42C 109.5 . . ?
H42B C42 H42C 109.5 . . ?

loop_
_geom_bond_atom_site_label_1
_geom_bond_atom_site_label_2
_geom_bond_distance
_geom_bond_site_symmetry_2
_geom_bond_publ_flag
Zn1 O3 1.9846(16) . ?
Zn1 O1 2.0146(16) . ?
Zn1 N5 2.023(2) . ?
Zn1 N3 2.102(2) . ?
Zn1 N1 2.1138(19) . ?
Zn2 N10 1.993(2) . ?
Zn2 O8 1.9991(17) . ?
Zn2 N6 2.068(2) . ?
Zn2 O5 2.0836(16) . ?
Zn2 N7 2.207(2) . ?
Zn3 N9 1.955(2) . ?
Zn3 N8 1.973(2) . ?
Zn3 O5 1.9783(16) . ?
Zn3 O7 2.0339(17) . ?
Zn3 O6 2.3190(17) . ?
N1 C7 1.276(3) . ?
N1 C9 1.475(3) . ?
N2 C10 1.480(3) . ?
N2 C12 1.481(3) . ?
N2 C11 1.496(3) . ?
N2 H1 0.83(3) . ?
N3 C19 1.284(3) . ?
N3 C21 1.470(3) . ?
N4 C24 1.488(3) . ?
N4 C23 1.488(3) . ?
N4 C22 1.498(3) . ?
N4 H2 0.87(3) . ?
N5 C25 1.159(3) . ?
N6 C32 1.280(3) . ?
N6 C34 1.466(3) . ?
N7 C35 1.475(3) . ?
N7 C37 1.478(3) . ?
N7 C36 1.477(3) . ?
N8 C40 1.159(3) . ?
N9 C39 1.159(3) . ?
N10 C38 1.157(3) . ?
O1 C1 1.317(3) . ?
O2 C2 1.373(3) . ?
O2 C8 1.439(3) . ?
O3 C13 1.317(3) . ?
O4 C14 1.376(3) . ?
O4 C20 1.439(3) . ?
O5 C26 1.335(3) . ?
O6 C31 1.373(3) . ?
O6 C33 1.433(3) . ?
O7 C41 1.257(3) . ?
O8 C41 1.267(3) . ?
S1 C25 1.629(2) . ?
S2 C38 1.631(3) . ?
S3 C39 1.623(3) . ?
S5 C40 1.627(2) . ?
C1 C6 1.412(3) . ?
C1 C2 1.420(3) . ?
C2 C3 1.381(3) . ?
C3 C4 1.392(4) . ?
C3 H3A 0.9500 . ?
C4 C5 1.369(4) . ?
C4 H4A 0.9500 . ?
C5 C6 1.413(3) . ?
C5 H5A 0.9500 . ?
C6 C7 1.456(3) . ?
C7 H7A 0.9500 . ?
C8 H8A 0.9800 . ?
C8 H8B 0.9800 . ?
C8 H8C 0.9800 . ?
C9 C10 1.543(4) . ?
C9 H9A 0.9900 . ?
C9 H9B 0.9900 . ?
C10 H10A 0.9900 . ?
C10 H10B 0.9900 . ?
C11 H11A 0.9800 . ?
C11 H11B 0.9800 . ?
C11 H11C 0.9800 . ?
C12 H12A 0.9800 . ?
C12 H12B 0.9800 . ?
C12 H12C 0.9800 . ?
C13 C18 1.413(3) . ?
C13 C14 1.428(3) . ?
C14 C15 1.379(3) . ?
C15 C16 1.406(4) . ?
C15 H15A 0.9500 . ?
C16 C17 1.359(4) . ?
C16 H16A 0.9500 . ?
C17 C18 1.416(3) . ?
C17 H17A 0.9500 . ?
C18 C19 1.447(4) . ?
C19 H19A 0.9500 . ?
C20 H20A 0.9800 . ?
C20 H20B 0.9800 . ?
C20 H20C 0.9800 . ?
C21 C22 1.515(4) . ?
C21 H21A 0.9900 . ?
C21 H21B 0.9900 . ?
C22 H22A 0.9900 . ?
C22 H22B 0.9900 . ?
C23 H23A 0.9800 . ?
C23 H23B 0.9800 . ?
C23 H23C 0.9800 . ?
C24 H24A 0.9800 . ?
C24 H24B 0.9800 . ?
C24 H24C 0.9800 . ?
C26 C27 1.411(3) . ?
C26 C31 1.410(3) . ?
C27 C28 1.414(4) . ?
C27 C32 1.454(4) . ?
C28 C29 1.375(4) . ?
C28 H28A 0.9500 . ?
C29 C30 1.395(4) . ?
C29 H29A 0.9500 . ?
C30 C31 1.377(3) . ?
C30 H30A 0.9500 . ?
C32 H32A 0.9500 . ?
C33 H33A 0.9800 . ?
C33 H33B 0.9800 . ?
C33 H33C 0.9800 . ?
C34 C35 1.523(4) . ?
C34 H34A 0.9900 . ?
C34 H34B 0.9900 . ?
C35 H35A 0.9900 . ?
C35 H35B 0.9900 . ?
C36 H36A 0.9800 . ?
C36 H36B 0.9800 . ?
C36 H36C 0.9800 . ?
C37 H37A 0.9800 . ?
C37 H37B 0.9800 . ?
C37 H37C 0.9800 . ?
C41 C42 1.511(3) . ?
C42 H42A 0.9800 . ?
C42 H42B 0.9800 . ?
C42 H42C 0.9800 . ?

loop_
_geom_hbond_atom_site_label_D
_geom_hbond_atom_site_label_H
_geom_hbond_atom_site_label_A
_geom_hbond_distance_DH
_geom_hbond_distance_HA
_geom_hbond_distance_DA
_geom_hbond_angle_DHA
_geom_hbond_site_symmetry_A
N2 H1 O3 0.83(3) 1.89(3) 2.681(3) 160(3) .
N2 H1 O4 0.83(3) 2.46(3) 3.008(3) 125(2) .
N4 H2 O1 0.87(3) 1.86(3) 2.676(3) 155(3) .
N4 H2 O2 0.87(3) 2.47(3) 3.103(3) 130(2) .

loop_
_geom_torsion_atom_site_label_1
_geom_torsion_atom_site_label_2
_geom_torsion_atom_site_label_3
_geom_torsion_atom_site_label_4
_geom_torsion
_geom_torsion_site_symmetry_1
_geom_torsion_site_symmetry_2
_geom_torsion_site_symmetry_3
_geom_torsion_site_symmetry_4
_geom_torsion_publ_flag
O3 Zn1 N1 C7 -95.08(19) . . . . ?
O1 Zn1 N1 C7 19.78(19) . . . . ?
N5 Zn1 N1 C7 144.35(19) . . . . ?
N3 Zn1 N1 C7 -32.1(10) . . . . ?
O3 Zn1 N1 C9 83.45(17) . . . . ?
O1 Zn1 N1 C9 -161.69(17) . . . . ?
N5 Zn1 N1 C9 -37.11(17) . . . . ?
N3 Zn1 N1 C9 146.5(8) . . . . ?
O3 Zn1 N3 C19 17.5(2) . . . . ?
O1 Zn1 N3 C19 -97.4(2) . . . . ?
N5 Zn1 N3 C19 138.1(2) . . . . ?
N1 Zn1 N3 C19 -45.5(10) . . . . ?
O3 Zn1 N3 C21 -162.19(18) . . . . ?
O1 Zn1 N3 C21 82.98(18) . . . . ?
N5 Zn1 N3 C21 -41.58(18) . . . . ?
N1 Zn1 N3 C21 134.8(8) . . . . ?
O3 Zn1 N5 C25 93.2(11) . . . . ?
O1 Zn1 N5 C25 -85.7(11) . . . . ?
N3 Zn1 N5 C25 2.9(11) . . . . ?
N1 Zn1 N5 C25 -176.8(11) . . . . ?
N10 Zn2 N6 C32 -65.3(2) . . . . ?
O8 Zn2 N6 C32 122.2(2) . . . . ?
O5 Zn2 N6 C32 33.0(2) . . . . ?
N7 Zn2 N6 C32 -161.0(2) . . . . ?
N10 Zn2 N6 C34 100.51(19) . . . . ?
O8 Zn2 N6 C34 -72.1(2) . . . . ?
O5 Zn2 N6 C34 -161.20(18) . . . . ?
N7 Zn2 N6 C34 4.79(18) . . . . ?
N10 Zn2 N7 C35 -86.26(16) . . . . ?
O8 Zn2 N7 C35 161.21(16) . . . . ?
N6 Zn2 N7 C35 22.59(15) . . . . ?
O5 Zn2 N7 C35 67.2(3) . . . . ?
N10 Zn2 N7 C37 154.3(2) . . . . ?
O8 Zn2 N7 C37 41.8(2) . . . . ?
N6 Zn2 N7 C37 -96.8(2) . . . . ?
O5 Zn2 N7 C37 -52.2(3) . . . . ?
N10 Zn2 N7 C36 32.3(2) . . . . ?
O8 Zn2 N7 C36 -80.24(19) . . . . ?
N6 Zn2 N7 C36 141.14(19) . . . . ?
O5 Zn2 N7 C36 -174.24(19) . . . . ?
N9 Zn3 N8 C40 -62.6(4) . . . . ?
O5 Zn3 N8 C40 140.3(4) . . . . ?
O7 Zn3 N8 C40 44.6(4) . . . . ?
O6 Zn3 N8 C40 -150.8(4) . . . . ?
N8 Zn3 N9 C39 -18.4(7) . . . . ?
O5 Zn3 N9 C39 140.4(6) . . . . ?
O7 Zn3 N9 C39 -117.6(7) . . . . ?
O6 Zn3 N9 C39 70.3(7) . . . . ?
O8 Zn2 N10 C38 101.8(7) . . . . ?
N6 Zn2 N10 C38 -72.7(7) . . . . ?
O5 Zn2 N10 C38 -160.2(7) . . . . ?
N7 Zn2 N10 C38 10.9(7) . . . . ?
O3 Zn1 O1 C1 54.14(18) . . . . ?
N5 Zn1 O1 C1 -126.84(17) . . . . ?
N3 Zn1 O1 C1 142.86(18) . . . . ?
N1 Zn1 O1 C1 -33.24(17) . . . . ?
O1 Zn1 O3 C13 64.11(19) . . . . ?
N5 Zn1 O3 C13 -114.96(19) . . . . ?
N3 Zn1 O3 C13 -23.64(19) . . . . ?
N1 Zn1 O3 C13 151.94(19) . . . . ?
N9 Zn3 O5 C26 -98.81(17) . . . . ?
N8 Zn3 O5 C26 56.60(19) . . . . ?
O7 Zn3 O5 C26 152.36(16) . . . . ?
O6 Zn3 O5 C26 -20.00(15) . . . . ?
N9 Zn3 O5 Zn2 60.05(12) . . . . ?
N8 Zn3 O5 Zn2 -144.54(9) . . . . ?
O7 Zn3 O5 Zn2 -48.78(9) . . . . ?
O6 Zn3 O5 Zn2 138.87(10) . . . . ?
N10 Zn2 O5 C26 62.85(17) . . . . ?
O8 Zn2 O5 C26 176.51(16) . . . . ?
N6 Zn2 O5 C26 -46.30(16) . . . . ?
N7 Zn2 O5 C26 -90.5(3) . . . . ?
N10 Zn2 O5 Zn3 -95.93(10) . . . . ?
O8 Zn2 O5 Zn3 17.73(9) . . . . ?
N6 Zn2 O5 Zn3 154.92(10) . . . . ?
N7 Zn2 O5 Zn3 110.7(2) . . . . ?
N9 Zn3 O6 C31 140.72(15) . . . . ?
N8 Zn3 O6 C31 -108.27(15) . . . . ?
O5 Zn3 O6 C31 19.72(14) . . . . ?
O7 Zn3 O6 C31 -9.9(3) . . . . ?
N9 Zn3 O6 C33 -61.4(2) . . . . ?
N8 Zn3 O6 C33 49.6(2) . . . . ?
O5 Zn3 O6 C33 177.6(2) . . . . ?
O7 Zn3 O6 C33 148.0(2) . . . . ?
N9 Zn3 O7 C41 -62.4(2) . . . . ?
N8 Zn3 O7 C41 -175.04(19) . . . . ?
O5 Zn3 O7 C41 58.78(19) . . . . ?
O6 Zn3 O7 C41 87.1(3) . . . . ?
N10 Zn2 O8 C41 141.2(2) . . . . ?
N6 Zn2 O8 C41 -46.4(2) . . . . ?
O5 Zn2 O8 C41 39.2(2) . . . . ?
N7 Zn2 O8 C41 -120.8(2) . . . . ?
Zn1 O1 C1 C6 29.8(3) . . . . ?
Zn1 O1 C1 C2 -150.32(16) . . . . ?
C8 O2 C2 C3 -7.9(3) . . . . ?
C8 O2 C2 C1 170.9(2) . . . . ?
O1 C1 C2 O2 2.0(3) . . . . ?
C6 C1 C2 O2 -178.05(19) . . . . ?
O1 C1 C2 C3 -179.1(2) . . . . ?
C6 C1 C2 C3 0.8(3) . . . . ?
O2 C2 C3 C4 179.5(2) . . . . ?
C1 C2 C3 C4 0.9(4) . . . . ?
C2 C3 C4 C5 -1.2(4) . . . . ?
C3 C4 C5 C6 -0.1(4) . . . . ?
C4 C5 C6 C1 1.8(4) . . . . ?
C4 C5 C6 C7 -178.4(2) . . . . ?
O1 C1 C6 C5 177.9(2) . . . . ?
C2 C1 C6 C5 -2.0(3) . . . . ?
O1 C1 C6 C7 -1.9(4) . . . . ?
C2 C1 C6 C7 178.2(2) . . . . ?
C9 N1 C7 C6 178.7(2) . . . . ?
Zn1 N1 C7 C6 -2.7(3) . . . . ?
C5 C6 C7 N1 167.7(2) . . . . ?
C1 C6 C7 N1 -12.5(4) . . . . ?
C7 N1 C9 C10 136.2(2) . . . . ?
Zn1 N1 C9 C10 -42.4(3) . . . . ?
C12 N2 C10 C9 -55.4(3) . . . . ?
C11 N2 C10 C9 -179.5(2) . . . . ?
N1 C9 C10 N2 -56.1(3) . . . . ?
Zn1 O3 C13 C18 16.4(3) . . . . ?
Zn1 O3 C13 C14 -164.99(16) . . . . ?
C20 O4 C14 C15 9.0(3) . . . . ?
C20 O4 C14 C13 -171.1(2) . . . . ?
O3 C13 C14 O4 -1.0(3) . . . . ?
C18 C13 C14 O4 177.7(2) . . . . ?
O3 C13 C14 C15 178.9(2) . . . . ?
C18 C13 C14 C15 -2.4(3) . . . . ?
O4 C14 C15 C16 -179.6(2) . . . . ?
C13 C14 C15 C16 0.5(4) . . . . ?
C14 C15 C16 C17 1.4(4) . . . . ?
C15 C16 C17 C18 -1.3(4) . . . . ?
O3 C13 C18 C17 -178.9(2) . . . . ?
C14 C13 C18 C17 2.5(3) . . . . ?
O3 C13 C18 C19 5.9(4) . . . . ?
C14 C13 C18 C19 -172.8(2) . . . . ?
C16 C17 C18 C13 -0.7(4) . . . . ?
C16 C17 C18 C19 174.9(2) . . . . ?
C21 N3 C19 C18 175.3(2) . . . . ?
Zn1 N3 C19 C18 -4.4(4) . . . . ?
C13 C18 C19 N3 -11.8(4) . . . . ?
C17 C18 C19 N3 172.8(2) . . . . ?
C19 N3 C21 C22 133.4(2) . . . . ?
Zn1 N3 C21 C22 -46.9(3) . . . . ?
C24 N4 C22 C21 -49.3(3) . . . . ?
C23 N4 C22 C21 -172.2(2) . . . . ?
N3 C21 C22 N4 -56.1(3) . . . . ?
Zn1 N5 C25 S1 115(12) . . . . ?
Zn3 O5 C26 C27 -160.77(17) . . . . ?
Zn2 O5 C26 C27 41.0(3) . . . . ?
Zn3 O5 C26 C31 18.3(3) . . . . ?
Zn2 O5 C26 C31 -139.96(17) . . . . ?
O5 C26 C27 C28 177.2(2) . . . . ?
C31 C26 C27 C28 -1.9(3) . . . . ?
O5 C26 C27 C32 -4.4(3) . . . . ?
C31 C26 C27 C32 176.5(2) . . . . ?
C26 C27 C28 C29 1.4(4) . . . . ?
C32 C27 C28 C29 -177.1(2) . . . . ?
C27 C28 C29 C30 -0.1(4) . . . . ?
C28 C29 C30 C31 -0.6(4) . . . . ?
C33 O6 C31 C30 2.7(3) . . . . ?
Zn3 O6 C31 C30 162.91(19) . . . . ?
C33 O6 C31 C26 -176.9(2) . . . . ?
Zn3 O6 C31 C26 -16.7(2) . . . . ?
C29 C30 C31 O6 -179.5(2) . . . . ?
C29 C30 C31 C26 0.0(4) . . . . ?
O5 C26 C31 O6 1.7(3) . . . . ?
C27 C26 C31 O6 -179.17(19) . . . . ?
O5 C26 C31 C30 -177.9(2) . . . . ?
C27 C26 C31 C30 1.2(3) . . . . ?
C34 N6 C32 C27 -176.6(2) . . . . ?
Zn2 N6 C32 C27 -11.5(3) . . . . ?
C26 C27 C32 N6 -12.4(4) . . . . ?
C28 C27 C32 N6 166.0(2) . . . . ?
C32 N6 C34 C35 136.0(2) . . . . ?
Zn2 N6 C34 C35 -30.8(3) . . . . ?
C37 N7 C35 C34 74.9(3) . . . . ?
C36 N7 C35 C34 -166.9(2) . . . . ?
Zn2 N7 C35 C34 -46.4(2) . . . . ?
N6 C34 C35 N7 52.9(3) . . . . ?
Zn2 N10 C38 S2 -109(7) . . . . ?
Zn3 N9 C39 S3 166(5) . . . . ?
Zn3 N8 C40 S5 162(14) . . . . ?
Zn3 O7 C41 O8 -17.1(3) . . . . ?
Zn3 O7 C41 C42 162.96(17) . . . . ?
Zn2 O8 C41 O7 -44.3(3) . . . . ?
Zn2 O8 C41 C42 135.6(2) . . . . ?
